data_7704199
loop_
_publ_author_name
'Dawkins, Michael J. C.'
'Simonov, Alexandr N.'
'Jones, Cameron'

_publ_section_title
;
 2,6-Diiminopyridine complexes of group 2 metals: synthesis,
 characterisation and redox behaviour.
;
_journal_issue 20
_journal_name_full 'Dalton transactions (Cambridge, England : 2003)'
_journal_page_first 6627
_journal_page_last 6634
_journal_paper_doi 10.1039/d0dt01278e
_journal_volume 49
_journal_year 2020
_chemical_formula_sum 'C100 H110 N6 Sr2'
_chemical_formula_weight 1571.17
_space_group_crystal_system triclinic
_space_group_IT_number 2
_space_group_name_Hall '-P 1'
_space_group_name_H-M_alt 'P -1'
_atom_sites_solution_hydrogens geom
_audit_creation_method SHELXL-2016/6
_audit_update_record
;
2020-04-06 deposited with the CCDC.	2020-04-28 downloaded from the CCDC.
;
_cell_angle_alpha 91.27(3)
_cell_angle_beta 108.93(3)
_cell_angle_gamma 96.40(3)
_cell_formula_units_Z 1
_cell_length_a 10.582(2)
_cell_length_b 14.100(3)
_cell_length_c 14.769(3)
_cell_measurement_reflns_used 9377
_cell_measurement_temperature 100(2)
_cell_measurement_theta_max 25.50
_cell_measurement_theta_min 2.91
_cell_volume 2067.5(8)
_computing_cell_refinement 'XDS (Kabsch, 1993)'
_computing_data_collection 'Blu-Ice (McPhillips, 2002)'
_computing_data_reduction 'XDS (Kabsch, 1993)'
_computing_molecular_graphics X-Seed
_computing_publication_material CifTAB
_computing_structure_refinement 'SHELXL-2016/6 (Sheldrick, 2016)'
_computing_structure_solution 'SHELXT 2014/5 (Sheldrick, 2014)'
_diffrn_ambient_temperature 100(2)
_diffrn_measured_fraction_theta_full 0.990
_diffrn_measured_fraction_theta_max 0.987
_diffrn_measurement_device_type 'ADSC Quantum 210r'
_diffrn_radiation_type Synchrotron
_diffrn_radiation_wavelength 0.7109
_diffrn_reflns_av_R_equivalents 0.0413
_diffrn_reflns_av_unetI/netI 0.0291
_diffrn_reflns_Laue_measured_fraction_full 0.990
_diffrn_reflns_Laue_measured_fraction_max 0.987
_diffrn_reflns_limit_h_max 13
_diffrn_reflns_limit_h_min -13
_diffrn_reflns_limit_k_max 18
_diffrn_reflns_limit_k_min -18
_diffrn_reflns_limit_l_max 19
_diffrn_reflns_limit_l_min -19
_diffrn_reflns_number 35908
_diffrn_reflns_point_group_measured_fraction_full 0.990
_diffrn_reflns_point_group_measured_fraction_max 0.987
_diffrn_reflns_theta_full 25.248
_diffrn_reflns_theta_max 27.500
_diffrn_reflns_theta_min 2.914
_diffrn_source 'Australian Synchrotron'
_exptl_absorpt_coefficient_mu 1.342
_exptl_absorpt_correction_T_max 0.991
_exptl_absorpt_correction_T_min 0.982
_exptl_absorpt_correction_type multi-scan
_exptl_absorpt_process_details XDS
_exptl_crystal_colour 'dark green'
_exptl_crystal_density_diffrn 1.262
_exptl_crystal_description block
_exptl_crystal_F_000 828
_exptl_crystal_size_max 0.010
_exptl_crystal_size_mid 0.007
_exptl_crystal_size_min 0.007
_refine_diff_density_max 0.477
_refine_diff_density_min -1.047
_refine_diff_density_rms 0.069
_refine_ls_extinction_method none
_refine_ls_goodness_of_fit_ref 1.062
_refine_ls_hydrogen_treatment constr
_refine_ls_matrix_type full
_refine_ls_number_parameters 496
_refine_ls_number_reflns 9377
_refine_ls_number_restraints 0
_refine_ls_restrained_S_all 1.062
_refine_ls_R_factor_all 0.0413
_refine_ls_R_factor_gt 0.0359
_refine_ls_shift/su_max 0.002
_refine_ls_shift/su_mean 0.000
_refine_ls_structure_factor_coef Fsqd
_refine_ls_weighting_details 'w=1/[\s^2^(Fo^2^)+(0.0446P)^2^+1.5710P] where P=(Fo^2^+2Fc^2^)/3'
_refine_ls_weighting_scheme calc
_refine_ls_wR_factor_gt 0.0868
_refine_ls_wR_factor_ref 0.0894
_reflns_Friedel_coverage 0.000
_reflns_number_gt 8458
_reflns_number_total 9377
_reflns_threshold_expression 'I > 2\s(I)'
_cod_data_source_file d0dt01278e2.cif
_cod_data_source_block Cj1413
_cod_depositor_comments 'Adding full bibliography for 7704198--7704205.cif.'
_cod_original_cell_volume 2067.4(8)
_cod_database_code 7704199
_shelx_shelxl_version_number 2016/6
_shelx_space_group_comment
;
The symmetry employed for this shelxl refinement is uniquely defined
by the following loop, which should always be used as a source of
symmetry information in preference to the above space-group names.
They are only intended as comments.
;
_shelx_estimated_absorpt_t_min 0.987
_shelx_estimated_absorpt_t_max 0.999

loop_
_space_group_symop_operation_xyz
'x, y, z'
'-x, -y, -z'

loop_
_atom_site_label
_atom_site_type_symbol
_atom_site_fract_x
_atom_site_fract_y
_atom_site_fract_z
_atom_site_U_iso_or_equiv
_atom_site_adp_type
_atom_site_occupancy
_atom_site_site_symmetry_order
_atom_site_calc_flag
_atom_site_refinement_flags_posn
_atom_site_refinement_flags_adp
_atom_site_refinement_flags_occupancy
_atom_site_disorder_assembly
_atom_site_disorder_group
Sr1 Sr 0.50039(2) 0.41094(2) 0.59181(2) 0.01402(6) Uani 1 1 d . . . . .
N1 N 0.27459(15) 0.33202(11) 0.47911(11) 0.0156(3) Uani 1 1 d . . . . .
C1 C 0.23236(18) 0.35656(13) 0.38456(13) 0.0164(3) Uani 1 1 d . . . . .
N2 N 0.47053(15) 0.40836(11) 0.40452(11) 0.0157(3) Uani 1 1 d . . . . .
C2 C 0.09564(19) 0.32332(14) 0.32612(13) 0.0198(4) Uani 1 1 d . . . . .
H2 H 0.064675 0.339150 0.261037 0.024 Uiso 1 1 calc R U . . .
N3 N 0.34082(16) 0.30531(11) 0.67165(11) 0.0172(3) Uani 1 1 d . . . . .
C3 C 0.01024(19) 0.26996(14) 0.36195(14) 0.0209(4) Uani 1 1 d . . . . .
H3 H -0.080110 0.250157 0.322601 0.025 Uiso 1 1 calc R U . . .
C4 C 0.05586(19) 0.24393(14) 0.45777(14) 0.0205(4) Uani 1 1 d . . . . .
H4 H -0.001516 0.205585 0.484152 0.025 Uiso 1 1 calc R U . . .
C5 C 0.18721(18) 0.27653(13) 0.51145(13) 0.0171(3) Uani 1 1 d . . . . .
C6 C 0.32892(18) 0.40523(13) 0.34935(12) 0.0155(3) Uani 1 1 d . . . . .
C7 C 0.29757(18) 0.44776(13) 0.25685(13) 0.0170(3) Uani 1 1 d . . . . .
C8 C 0.1712(2) 0.47839(14) 0.20573(13) 0.0205(4) Uani 1 1 d . . . . .
H8 H 0.100891 0.471835 0.232824 0.025 Uiso 1 1 calc R U . . .
C9 C 0.1486(2) 0.51754(15) 0.11732(14) 0.0240(4) Uani 1 1 d . . . . .
H9 H 0.061787 0.534303 0.083904 0.029 Uiso 1 1 calc R U . . .
C10 C 0.2495(2) 0.53279(15) 0.07661(14) 0.0268(4) Uani 1 1 d . . . . .
H10 H 0.233261 0.560667 0.016541 0.032 Uiso 1 1 calc R U . . .
C11 C 0.3747(2) 0.50638(15) 0.12563(14) 0.0250(4) Uani 1 1 d . . . . .
H11 H 0.445618 0.517076 0.099327 0.030 Uiso 1 1 calc R U . . .
C12 C 0.3980(2) 0.46429(14) 0.21315(13) 0.0209(4) Uani 1 1 d . . . . .
H12 H 0.484553 0.446037 0.244562 0.025 Uiso 1 1 calc R U . . .
C13 C 0.52716(18) 0.32294(13) 0.41618(13) 0.0162(3) Uani 1 1 d . . . . .
C14 C 0.66222(19) 0.32781(13) 0.48391(13) 0.0185(4) Uani 1 1 d . . . . .
C15 C 0.7173(2) 0.24451(15) 0.51615(14) 0.0229(4) Uani 1 1 d . . . . .
H15 H 0.805052 0.249425 0.562086 0.027 Uiso 1 1 calc R U . . .
C16 C 0.6472(2) 0.15467(15) 0.48291(16) 0.0279(4) Uani 1 1 d . . . . .
H16 H 0.680947 0.098464 0.510257 0.033 Uiso 1 1 calc R U . . .
C17 C 0.5262(2) 0.14987(14) 0.40836(16) 0.0260(4) Uani 1 1 d . . . . .
H17 H 0.481013 0.088584 0.381458 0.031 Uiso 1 1 calc R U . . .
C18 C 0.46725(19) 0.23026(13) 0.37075(14) 0.0199(4) Uani 1 1 d . . . . .
C19 C 0.75131(19) 0.42369(14) 0.50787(14) 0.0210(4) Uani 1 1 d . . . . .
H19 H 0.700577 0.471088 0.528145 0.025 Uiso 1 1 calc R U . . .
C20 C 0.7799(2) 0.45841(16) 0.41688(15) 0.0262(4) Uani 1 1 d . . . . .
H20A H 0.834400 0.415091 0.397869 0.039 Uiso 1 1 calc R U . . .
H20B H 0.828884 0.523120 0.430480 0.039 Uiso 1 1 calc R U . . .
H20C H 0.694526 0.458987 0.364693 0.039 Uiso 1 1 calc R U . . .
C21 C 0.8851(2) 0.42280(16) 0.58792(16) 0.0281(4) Uani 1 1 d . . . . .
H21A H 0.868638 0.397317 0.644821 0.042 Uiso 1 1 calc R U . . .
H21B H 0.931767 0.488116 0.603708 0.042 Uiso 1 1 calc R U . . .
H21C H 0.941081 0.382410 0.566727 0.042 Uiso 1 1 calc R U . . .
C22 C 0.3532(2) 0.21276(14) 0.27459(14) 0.0236(4) Uani 1 1 d . . . . .
H22 H 0.313106 0.273768 0.259072 0.028 Uiso 1 1 calc R U . . .
C23 C 0.2406(2) 0.13500(16) 0.27621(19) 0.0334(5) Uani 1 1 d . . . . .
H23A H 0.273908 0.072549 0.281184 0.050 Uiso 1 1 calc R U . . .
H23B H 0.163968 0.134443 0.217000 0.050 Uiso 1 1 calc R U . . .
H23C H 0.211923 0.148329 0.331484 0.050 Uiso 1 1 calc R U . . .
C24 C 0.4112(3) 0.18744(19) 0.19584(17) 0.0374(5) Uani 1 1 d . . . . .
H24A H 0.482925 0.237774 0.195722 0.056 Uiso 1 1 calc R U . . .
H24B H 0.339717 0.181908 0.133368 0.056 Uiso 1 1 calc R U . . .
H24C H 0.448066 0.126437 0.208079 0.056 Uiso 1 1 calc R U . . .
C25 C 0.23848(18) 0.25248(13) 0.61340(13) 0.0168(3) Uani 1 1 d . . . . .
C26 C 0.17176(19) 0.16262(14) 0.63972(13) 0.0194(4) Uani 1 1 d . . . . .
C27 C 0.0643(2) 0.16060(16) 0.67414(16) 0.0268(4) Uani 1 1 d . . . . .
H27 H 0.031079 0.218494 0.683875 0.032 Uiso 1 1 calc R U . . .
C28 C 0.0049(2) 0.07436(17) 0.69453(17) 0.0329(5) Uani 1 1 d . . . . .
H28 H -0.068549 0.073471 0.718247 0.039 Uiso 1 1 calc R U . . .
C29 C 0.0529(2) -0.01033(16) 0.68025(18) 0.0331(5) Uani 1 1 d . . . . .
H29 H 0.013072 -0.069216 0.694852 0.040 Uiso 1 1 calc R U . . .
C30 C 0.1587(3) -0.00889(16) 0.64477(19) 0.0355(5) Uani 1 1 d . . . . .
H30 H 0.191440 -0.066912 0.634728 0.043 Uiso 1 1 calc R U . . .
C31 C 0.2174(2) 0.07702(15) 0.62374(17) 0.0295(5) Uani 1 1 d . . . . .
H31 H 0.289097 0.077432 0.598258 0.035 Uiso 1 1 calc R U . . .
C32 C 0.38978(19) 0.28499(13) 0.77174(13) 0.0185(4) Uani 1 1 d . . . . .
C33 C 0.32991(19) 0.32047(14) 0.83558(14) 0.0211(4) Uani 1 1 d . . . . .
C34 C 0.3889(2) 0.30740(16) 0.93311(14) 0.0250(4) Uani 1 1 d . . . . .
H34 H 0.350626 0.331010 0.977706 0.030 Uiso 1 1 calc R U . . .
C35 C 0.5020(2) 0.26072(16) 0.96598(14) 0.0267(4) Uani 1 1 d . . . . .
H35 H 0.540624 0.252614 1.032602 0.032 Uiso 1 1 calc R U . . .
C36 C 0.5590(2) 0.22586(15) 0.90209(14) 0.0237(4) Uani 1 1 d . . . . .
H36 H 0.636135 0.193323 0.925116 0.028 Uiso 1 1 calc R U . . .
C37 C 0.5048(2) 0.23787(14) 0.80480(13) 0.0202(4) Uani 1 1 d . . . . .
C38 C 0.2079(2) 0.37439(16) 0.80389(15) 0.0259(4) Uani 1 1 d . . . . .
H38 H 0.165310 0.362226 0.732900 0.031 Uiso 1 1 calc R U . . .
C39 C 0.1030(2) 0.3390(2) 0.85057(17) 0.0344(5) Uani 1 1 d . . . . .
H39A H 0.087562 0.268993 0.844633 0.052 Uiso 1 1 calc R U . . .
H39B H 0.018345 0.364549 0.818379 0.052 Uiso 1 1 calc R U . . .
H39C H 0.135809 0.360924 0.918568 0.052 Uiso 1 1 calc R U . . .
C40 C 0.2499(2) 0.48216(17) 0.82489(17) 0.0320(5) Uani 1 1 d . . . . .
H40A H 0.295668 0.495762 0.893899 0.048 Uiso 1 1 calc R U . . .
H40B H 0.169754 0.515492 0.804207 0.048 Uiso 1 1 calc R U . . .
H40C H 0.311098 0.504233 0.790019 0.048 Uiso 1 1 calc R U . . .
C41 C 0.5731(2) 0.20205(14) 0.73677(14) 0.0211(4) Uani 1 1 d . . . . .
H41 H 0.516058 0.211433 0.669653 0.025 Uiso 1 1 calc R U . . .
C42 C 0.5897(3) 0.09584(16) 0.74469(18) 0.0336(5) Uani 1 1 d . . . . .
H42A H 0.652090 0.085987 0.808265 0.050 Uiso 1 1 calc R U . . .
H42B H 0.625718 0.074763 0.695336 0.050 Uiso 1 1 calc R U . . .
H42C H 0.502043 0.058742 0.735552 0.050 Uiso 1 1 calc R U . . .
C43 C 0.7114(2) 0.26067(16) 0.75604(16) 0.0277(4) Uani 1 1 d . . . . .
H43A H 0.700219 0.328286 0.747313 0.042 Uiso 1 1 calc R U . . .
H43B H 0.753881 0.237865 0.711158 0.042 Uiso 1 1 calc R U . . .
H43C H 0.768541 0.253293 0.821957 0.042 Uiso 1 1 calc R U . . .
C44 C -0.2216(3) 0.06245(19) 0.06699(19) 0.0425(6) Uani 1 1 d . . . . .
C45 C -0.1408(3) 0.0650(2) 0.0093(2) 0.0505(7) Uani 1 1 d . . . . .
H45 H -0.137705 0.008193 -0.025402 0.061 Uiso 1 1 calc R U . . .
C46 C -0.0638(3) 0.1498(3) 0.0013(2) 0.0556(8) Uani 1 1 d . . . . .
H46 H -0.007803 0.150093 -0.037660 0.067 Uiso 1 1 calc R U . . .
C47 C -0.0692(3) 0.2324(2) 0.0499(2) 0.0530(8) Uani 1 1 d . . . . .
H47 H -0.017660 0.290285 0.044321 0.064 Uiso 1 1 calc R U . . .
C48 C -0.1499(3) 0.2311(2) 0.10668(19) 0.0462(7) Uani 1 1 d . . . . .
H48 H -0.154749 0.288473 0.139688 0.055 Uiso 1 1 calc R U . . .
C49 C -0.2237(3) 0.14714(19) 0.11605(17) 0.0413(6) Uani 1 1 d . . . . .
H49 H -0.277041 0.147237 0.156863 0.050 Uiso 1 1 calc R U . . .
C50 C -0.3041(4) -0.0290(2) 0.0757(3) 0.0632(9) Uani 1 1 d . . . . .
H50A H -0.244169 -0.073150 0.112163 0.095 Uiso 1 1 calc R U . . .
H50B H -0.354911 -0.058404 0.011595 0.095 Uiso 1 1 calc R U . . .
H50C H -0.366833 -0.014964 0.109106 0.095 Uiso 1 1 calc R U . . .

loop_
_atom_site_aniso_label
_atom_site_aniso_U_11
_atom_site_aniso_U_22
_atom_site_aniso_U_33
_atom_site_aniso_U_23
_atom_site_aniso_U_13
_atom_site_aniso_U_12
Sr1 0.01367(8) 0.01373(8) 0.01288(8) 0.00066(5) 0.00290(6) -0.00123(5)
N1 0.0154(7) 0.0156(7) 0.0152(7) 0.0005(5) 0.0047(6) 0.0002(6)
C1 0.0168(8) 0.0143(8) 0.0168(8) -0.0005(6) 0.0040(7) 0.0016(6)
N2 0.0136(7) 0.0159(7) 0.0159(7) 0.0000(6) 0.0031(6) -0.0001(6)
C2 0.0177(9) 0.0220(9) 0.0173(8) 0.0006(7) 0.0034(7) -0.0008(7)
N3 0.0177(7) 0.0174(7) 0.0157(7) 0.0017(6) 0.0046(6) 0.0010(6)
C3 0.0157(8) 0.0239(9) 0.0200(9) -0.0008(7) 0.0032(7) -0.0020(7)
C4 0.0168(9) 0.0226(9) 0.0210(9) 0.0012(7) 0.0065(7) -0.0025(7)
C5 0.0168(8) 0.0160(8) 0.0176(8) 0.0003(7) 0.0050(7) 0.0010(7)
C6 0.0135(8) 0.0162(8) 0.0151(8) -0.0004(6) 0.0030(6) -0.0006(6)
C7 0.0184(8) 0.0149(8) 0.0150(8) -0.0029(6) 0.0033(7) -0.0021(7)
C8 0.0207(9) 0.0195(9) 0.0189(9) -0.0007(7) 0.0044(7) 0.0003(7)
C9 0.0266(10) 0.0243(10) 0.0175(9) 0.0000(7) 0.0019(8) 0.0049(8)
C10 0.0388(12) 0.0238(10) 0.0154(8) 0.0021(7) 0.0060(8) 0.0030(9)
C11 0.0290(10) 0.0259(10) 0.0202(9) 0.0002(8) 0.0108(8) -0.0037(8)
C12 0.0209(9) 0.0226(9) 0.0173(8) 0.0001(7) 0.0050(7) -0.0011(7)
C13 0.0181(8) 0.0156(8) 0.0165(8) 0.0004(6) 0.0083(7) 0.0008(7)
C14 0.0182(9) 0.0189(9) 0.0198(8) -0.0011(7) 0.0083(7) 0.0021(7)
C15 0.0199(9) 0.0238(10) 0.0244(9) 0.0001(7) 0.0056(8) 0.0058(7)
C16 0.0311(11) 0.0198(10) 0.0327(11) 0.0018(8) 0.0090(9) 0.0077(8)
C17 0.0281(10) 0.0162(9) 0.0324(11) -0.0028(8) 0.0091(9) 0.0006(8)
C18 0.0203(9) 0.0172(9) 0.0217(9) -0.0017(7) 0.0072(7) 0.0005(7)
C19 0.0154(8) 0.0217(9) 0.0246(9) -0.0021(7) 0.0056(7) 0.0009(7)
C20 0.0231(10) 0.0267(10) 0.0303(10) 0.0021(8) 0.0119(8) -0.0005(8)
C21 0.0198(9) 0.0308(11) 0.0300(11) -0.0031(9) 0.0040(8) 0.0019(8)
C22 0.0244(10) 0.0193(9) 0.0239(9) -0.0056(7) 0.0051(8) -0.0003(8)
C23 0.0248(10) 0.0220(10) 0.0469(13) -0.0037(9) 0.0049(10) -0.0015(8)
C24 0.0453(14) 0.0398(13) 0.0271(11) -0.0075(10) 0.0129(10) 0.0049(11)
C25 0.0156(8) 0.0171(8) 0.0184(8) 0.0015(7) 0.0069(7) 0.0016(7)
C26 0.0183(9) 0.0200(9) 0.0178(8) 0.0023(7) 0.0044(7) -0.0017(7)
C27 0.0247(10) 0.0244(10) 0.0338(11) 0.0040(8) 0.0140(9) -0.0008(8)
C28 0.0286(11) 0.0334(12) 0.0391(12) 0.0063(10) 0.0170(10) -0.0049(9)
C29 0.0301(11) 0.0249(11) 0.0417(13) 0.0069(9) 0.0118(10) -0.0078(9)
C30 0.0354(12) 0.0191(10) 0.0536(15) 0.0024(10) 0.0186(11) -0.0015(9)
C31 0.0277(11) 0.0226(10) 0.0407(12) 0.0002(9) 0.0166(9) -0.0025(8)
C32 0.0194(9) 0.0185(9) 0.0158(8) 0.0023(7) 0.0051(7) -0.0027(7)
C33 0.0183(9) 0.0247(9) 0.0203(9) 0.0020(7) 0.0071(7) -0.0001(7)
C34 0.0257(10) 0.0315(11) 0.0191(9) 0.0019(8) 0.0098(8) 0.0016(8)
C35 0.0279(10) 0.0340(11) 0.0163(9) 0.0057(8) 0.0050(8) 0.0024(9)
C36 0.0221(9) 0.0259(10) 0.0211(9) 0.0049(8) 0.0046(8) 0.0025(8)
C37 0.0246(9) 0.0207(9) 0.0144(8) 0.0007(7) 0.0063(7) -0.0002(7)
C38 0.0235(10) 0.0356(11) 0.0208(9) 0.0023(8) 0.0093(8) 0.0072(8)
C39 0.0253(11) 0.0504(14) 0.0308(11) 0.0031(10) 0.0135(9) 0.0058(10)
C40 0.0350(12) 0.0359(12) 0.0309(11) 0.0043(9) 0.0162(10) 0.0125(10)
C41 0.0239(9) 0.0187(9) 0.0197(9) 0.0007(7) 0.0054(7) 0.0041(7)
C42 0.0410(13) 0.0221(10) 0.0369(12) -0.0019(9) 0.0110(10) 0.0075(9)
C43 0.0261(10) 0.0309(11) 0.0267(10) -0.0006(8) 0.0102(8) 0.0018(8)
C44 0.0408(14) 0.0392(14) 0.0352(13) 0.0085(10) -0.0042(11) 0.0038(11)
C45 0.0527(17) 0.0517(17) 0.0431(15) 0.0070(13) 0.0054(13) 0.0201(14)
C46 0.0439(16) 0.072(2) 0.0520(17) 0.0232(16) 0.0121(14) 0.0168(15)
C47 0.0391(15) 0.0551(18) 0.0496(16) 0.0188(14) -0.0048(13) -0.0017(13)
C48 0.0438(15) 0.0426(15) 0.0336(13) 0.0027(11) -0.0118(11) 0.0034(12)
C49 0.0428(14) 0.0437(14) 0.0262(11) 0.0056(10) -0.0040(10) 0.0054(11)
C50 0.065(2) 0.0475(18) 0.0577(19) 0.0110(15) -0.0003(16) -0.0104(15)

loop_
_atom_type_symbol
_atom_type_description
_atom_type_scat_dispersion_real
_atom_type_scat_dispersion_imag
_atom_type_scat_source
C C 0.0033 0.0016 'International Tables Vol C Tables 4.2.6.8 and 6.1.1.4'
H H 0.0000 0.0000 'International Tables Vol C Tables 4.2.6.8 and 6.1.1.4'
N N 0.0061 0.0033 'International Tables Vol C Tables 4.2.6.8 and 6.1.1.4'
Sr Sr -1.5307 3.2498 'International Tables Vol C Tables 4.2.6.8 and 6.1.1.4'

loop_
_geom_angle_atom_site_label_1
_geom_angle_atom_site_label_2
_geom_angle_atom_site_label_3
_geom_angle
_geom_angle_site_symmetry_1
_geom_angle_site_symmetry_3
_geom_angle_publ_flag
N2 Sr1 N1 114.24(6) 2_666 . ?
N2 Sr1 N2 88.40(6) 2_666 . ?
N1 Sr1 N2 64.18(5) . . ?
N2 Sr1 N3 124.60(5) 2_666 . ?
N1 Sr1 N3 63.11(5) . . ?
N2 Sr1 N3 125.73(5) . . ?
N2 Sr1 C6 29.68(5) 2_666 2_666 ?
N1 Sr1 C6 143.27(5) . 2_666 ?
N2 Sr1 C6 98.06(6) . 2_666 ?
N3 Sr1 C6 132.68(5) . 2_666 ?
N2 Sr1 C13 112.38(6) 2_666 . ?
N1 Sr1 C13 68.50(6) . . ?
N2 Sr1 C13 28.06(5) . . ?
N3 Sr1 C13 115.68(5) . . ?
C6 Sr1 C13 111.51(6) 2_666 . ?
N2 Sr1 C14 111.45(6) 2_666 . ?
N1 Sr1 C14 94.73(5) . . ?
N2 Sr1 C14 49.87(5) . . ?
N3 Sr1 C14 123.94(5) . . ?
C6 Sr1 C14 96.70(6) 2_666 . ?
C13 Sr1 C14 28.12(5) . . ?
N2 Sr1 C7 51.58(5) 2_666 2_666 ?
N1 Sr1 C7 159.02(5) . 2_666 ?
N2 Sr1 C7 124.12(5) . 2_666 ?
N3 Sr1 C7 109.80(5) . 2_666 ?
C6 Sr1 C7 28.13(5) 2_666 2_666 ?
C13 Sr1 C7 128.87(5) . 2_666 ?
C14 Sr1 C7 104.88(6) . 2_666 ?
N2 Sr1 C12 58.70(6) 2_666 2_666 ?
N1 Sr1 C12 136.19(6) . 2_666 ?
N2 Sr1 C12 145.38(5) . 2_666 ?
N3 Sr1 C12 85.36(6) . 2_666 ?
C6 Sr1 C12 48.11(6) 2_666 2_666 ?
C13 Sr1 C12 154.99(5) . 2_666 ?
C14 Sr1 C12 128.86(6) . 2_666 ?
C7 Sr1 C12 26.32(5) 2_666 2_666 ?
N2 Sr1 C19 85.87(6) 2_666 . ?
N1 Sr1 C19 116.13(5) . . ?
N2 Sr1 C19 56.20(5) . . ?
N3 Sr1 C19 148.17(5) . . ?
C6 Sr1 C19 68.99(6) 2_666 . ?
C13 Sr1 C19 48.28(5) . . ?
C14 Sr1 C19 27.73(5) . . ?
C7 Sr1 C19 80.68(5) 2_666 . ?
C12 Sr1 C19 106.72(6) 2_666 . ?
N2 Sr1 Sr1 45.80(4) 2_666 2_666 ?
N1 Sr1 Sr1 88.03(5) . 2_666 ?
N2 Sr1 Sr1 42.60(4) . 2_666 ?
N3 Sr1 Sr1 143.45(4) . 2_666 ?
C6 Sr1 Sr1 60.81(4) 2_666 2_666 ?
C13 Sr1 Sr1 67.97(4) . 2_666 ?
C14 Sr1 Sr1 77.60(4) . 2_666 ?
C7 Sr1 Sr1 88.94(4) 2_666 2_666 ?
C12 Sr1 Sr1 103.80(4) 2_666 2_666 ?
C19 Sr1 Sr1 63.40(4) . 2_666 ?
C5 N1 C1 118.82(16) . . ?
C5 N1 Sr1 121.80(12) . . ?
C1 N1 Sr1 118.82(12) . . ?
N1 C1 C6 117.90(16) . . ?
N1 C1 C2 117.86(17) . . ?
C6 C1 C2 124.00(17) . . ?
C13 N2 C6 118.45(15) . . ?
C13 N2 Sr1 149.57(12) . 2_666 ?
C6 N2 Sr1 90.57(11) . 2_666 ?
C13 N2 Sr1 87.23(10) . . ?
C6 N2 Sr1 109.39(11) . . ?
Sr1 N2 Sr1 91.60(6) 2_666 . ?
C3 C2 C1 121.49(17) . . ?
C3 C2 H2 119.3 . . ?
C1 C2 H2 119.3 . . ?
C25 N3 C32 119.92(16) . . ?
C25 N3 Sr1 116.32(12) . . ?
C32 N3 Sr1 120.78(12) . . ?
C2 C3 C4 119.85(18) . . ?
C2 C3 H3 120.1 . . ?
C4 C3 H3 120.1 . . ?
C5 C4 C3 117.12(18) . . ?
C5 C4 H4 121.4 . . ?
C3 C4 H4 121.4 . . ?
N1 C5 C4 124.82(17) . . ?
N1 C5 C25 116.29(16) . . ?
C4 C5 C25 118.86(17) . . ?
C1 C6 N2 118.91(15) . . ?
C1 C6 C7 124.53(16) . . ?
N2 C6 C7 116.42(16) . . ?
C1 C6 Sr1 132.16(12) . 2_666 ?
N2 C6 Sr1 59.74(9) . 2_666 ?
C7 C6 Sr1 80.50(10) . 2_666 ?
C12 C7 C8 115.23(17) . . ?
C12 C7 C6 119.82(17) . . ?
C8 C7 C6 124.91(18) . . ?
C12 C7 Sr1 80.70(11) . 2_666 ?
C8 C7 Sr1 117.20(12) . 2_666 ?
C6 C7 Sr1 71.37(10) . 2_666 ?
C9 C8 C7 121.56(19) . . ?
C9 C8 H8 119.2 . . ?
C7 C8 H8 119.2 . . ?
C10 C9 C8 121.58(19) . . ?
C10 C9 H9 119.2 . . ?
C8 C9 H9 119.2 . . ?
C11 C10 C9 118.36(19) . . ?
C11 C10 H10 120.8 . . ?
C9 C10 H10 120.8 . . ?
C10 C11 C12 120.8(2) . . ?
C10 C11 H11 119.6 . . ?
C12 C11 H11 119.6 . . ?
C11 C12 C7 122.43(19) . . ?
C11 C12 Sr1 121.22(13) . 2_666 ?
C7 C12 Sr1 72.98(10) . 2_666 ?
C11 C12 H12 118.8 . . ?
C7 C12 H12 118.8 . . ?
Sr1 C12 H12 76.4 2_666 . ?
N2 C13 C18 128.07(17) . . ?
N2 C13 C14 116.04(16) . . ?
C18 C13 C14 115.88(17) . . ?
N2 C13 Sr1 64.71(9) . . ?
C18 C13 Sr1 127.23(13) . . ?
C14 C13 Sr1 77.37(11) . . ?
C15 C14 C13 120.58(18) . . ?
C15 C14 C19 119.70(17) . . ?
C13 C14 C19 119.06(17) . . ?
C15 C14 Sr1 117.41(13) . . ?
C13 C14 Sr1 74.51(10) . . ?
C19 C14 Sr1 85.96(11) . . ?
C16 C15 C14 121.69(19) . . ?
C16 C15 H15 119.2 . . ?
C14 C15 H15 119.2 . . ?
C17 C16 C15 117.57(19) . . ?
C17 C16 H16 121.2 . . ?
C15 C16 H16 121.2 . . ?
C16 C17 C18 123.43(19) . . ?
C16 C17 H17 118.3 . . ?
C18 C17 H17 118.3 . . ?
C17 C18 C13 119.11(18) . . ?
C17 C18 C22 115.70(17) . . ?
C13 C18 C22 124.62(17) . . ?
C14 C19 C21 114.57(17) . . ?
C14 C19 C20 109.50(16) . . ?
C21 C19 C20 108.67(17) . . ?
C14 C19 Sr1 66.30(10) . . ?
C21 C19 Sr1 111.38(13) . . ?
C20 C19 Sr1 137.13(13) . . ?
C14 C19 H19 108.0 . . ?
C21 C19 H19 108.0 . . ?
C20 C19 H19 108.0 . . ?
Sr1 C19 H19 44.7 . . ?
C19 C20 H20A 109.5 . . ?
C19 C20 H20B 109.5 . . ?
H20A C20 H20B 109.5 . . ?
C19 C20 H20C 109.5 . . ?
H20A C20 H20C 109.5 . . ?
H20B C20 H20C 109.5 . . ?
C19 C21 H21A 109.5 . . ?
C19 C21 H21B 109.5 . . ?
H21A C21 H21B 109.5 . . ?
C19 C21 H21C 109.5 . . ?
H21A C21 H21C 109.5 . . ?
H21B C21 H21C 109.5 . . ?
C18 C22 C24 109.39(18) . . ?
C18 C22 C23 113.10(18) . . ?
C24 C22 C23 110.49(18) . . ?
C18 C22 H22 107.9 . . ?
C24 C22 H22 107.9 . . ?
C23 C22 H22 107.9 . . ?
C22 C23 H23A 109.5 . . ?
C22 C23 H23B 109.5 . . ?
H23A C23 H23B 109.5 . . ?
C22 C23 H23C 109.5 . . ?
H23A C23 H23C 109.5 . . ?
H23B C23 H23C 109.5 . . ?
C22 C24 H24A 109.5 . . ?
C22 C24 H24B 109.5 . . ?
H24A C24 H24B 109.5 . . ?
C22 C24 H24C 109.5 . . ?
H24A C24 H24C 109.5 . . ?
H24B C24 H24C 109.5 . . ?
N3 C25 C5 119.00(17) . . ?
N3 C25 C26 124.14(17) . . ?
C5 C25 C26 116.71(16) . . ?
C27 C26 C31 119.14(19) . . ?
C27 C26 C25 123.47(18) . . ?
C31 C26 C25 117.31(18) . . ?
C26 C27 C28 120.4(2) . . ?
C26 C27 H27 119.8 . . ?
C28 C27 H27 119.8 . . ?
C29 C28 C27 120.0(2) . . ?
C29 C28 H28 120.0 . . ?
C27 C28 H28 120.0 . . ?
C30 C29 C28 119.8(2) . . ?
C30 C29 H29 120.1 . . ?
C28 C29 H29 120.1 . . ?
C29 C30 C31 120.2(2) . . ?
C29 C30 H30 119.9 . . ?
C31 C30 H30 119.9 . . ?
C30 C31 C26 120.4(2) . . ?
C30 C31 H31 119.8 . . ?
C26 C31 H31 119.8 . . ?
C37 C32 C33 121.15(17) . . ?
C37 C32 N3 118.84(17) . . ?
C33 C32 N3 119.72(17) . . ?
C34 C33 C32 117.76(18) . . ?
C34 C33 C38 118.98(18) . . ?
C32 C33 C38 123.23(17) . . ?
C35 C34 C33 121.3(2) . . ?
C35 C34 H34 119.4 . . ?
C33 C34 H34 119.4 . . ?
C36 C35 C34 120.13(19) . . ?
C36 C35 H35 119.9 . . ?
C34 C35 H35 119.9 . . ?
C35 C36 C37 120.69(19) . . ?
C35 C36 H36 119.7 . . ?
C37 C36 H36 119.7 . . ?
C36 C37 C32 118.99(18) . . ?
C36 C37 C41 119.38(18) . . ?
C32 C37 C41 121.61(16) . . ?
C33 C38 C40 110.82(18) . . ?
C33 C38 C39 111.64(18) . . ?
C40 C38 C39 110.77(19) . . ?
C33 C38 H38 107.8 . . ?
C40 C38 H38 107.8 . . ?
C39 C38 H38 107.8 . . ?
C38 C39 H39A 109.5 . . ?
C38 C39 H39B 109.5 . . ?
H39A C39 H39B 109.5 . . ?
C38 C39 H39C 109.5 . . ?
H39A C39 H39C 109.5 . . ?
H39B C39 H39C 109.5 . . ?
C38 C40 H40A 109.5 . . ?
C38 C40 H40B 109.5 . . ?
H40A C40 H40B 109.5 . . ?
C38 C40 H40C 109.5 . . ?
H40A C40 H40C 109.5 . . ?
H40B C40 H40C 109.5 . . ?
C37 C41 C42 112.57(18) . . ?
C37 C41 C43 110.10(16) . . ?
C42 C41 C43 109.50(18) . . ?
C37 C41 H41 108.2 . . ?
C42 C41 H41 108.2 . . ?
C43 C41 H41 108.2 . . ?
C41 C42 H42A 109.5 . . ?
C41 C42 H42B 109.5 . . ?
H42A C42 H42B 109.5 . . ?
C41 C42 H42C 109.5 . . ?
H42A C42 H42C 109.5 . . ?
H42B C42 H42C 109.5 . . ?
C41 C43 H43A 109.5 . . ?
C41 C43 H43B 109.5 . . ?
H43A C43 H43B 109.5 . . ?
C41 C43 H43C 109.5 . . ?
H43A C43 H43C 109.5 . . ?
H43B C43 H43C 109.5 . . ?
C45 C44 C49 117.6(3) . . ?
C45 C44 C50 121.0(3) . . ?
C49 C44 C50 121.4(3) . . ?
C44 C45 C46 121.1(3) . . ?
C44 C45 H45 119.5 . . ?
C46 C45 H45 119.5 . . ?
C47 C46 C45 119.9(3) . . ?
C47 C46 H46 120.1 . . ?
C45 C46 H46 120.1 . . ?
C46 C47 C48 119.6(3) . . ?
C46 C47 H47 120.2 . . ?
C48 C47 H47 120.2 . . ?
C47 C48 C49 120.5(3) . . ?
C47 C48 H48 119.7 . . ?
C49 C48 H48 119.7 . . ?
C48 C49 C44 121.3(3) . . ?
C48 C49 H49 119.4 . . ?
C44 C49 H49 119.4 . . ?
C44 C50 H50A 109.5 . . ?
C44 C50 H50B 109.5 . . ?
H50A C50 H50B 109.5 . . ?
C44 C50 H50C 109.5 . . ?
H50A C50 H50C 109.5 . . ?
H50B C50 H50C 109.5 . . ?

loop_
_geom_bond_atom_site_label_1
_geom_bond_atom_site_label_2
_geom_bond_distance
_geom_bond_site_symmetry_2
_geom_bond_publ_flag
Sr1 N2 2.5292(16) 2_666 ?
Sr1 N1 2.5421(18) . ?
Sr1 N2 2.6792(16) . ?
Sr1 N3 2.6962(18) . ?
Sr1 C6 2.928(2) 2_666 ?
Sr1 C13 2.9598(19) . ?
Sr1 C14 2.997(2) . ?
Sr1 C7 3.048(2) 2_666 ?
Sr1 C12 3.145(2) 2_666 ?
Sr1 C19 3.265(2) . ?
Sr1 Sr1 3.7355(11) 2_666 ?
N1 C5 1.355(2) . ?
N1 C1 1.386(2) . ?
C1 C6 1.411(3) . ?
C1 C2 1.442(3) . ?
N2 C13 1.394(2) . ?
N2 C6 1.450(2) . ?
C2 C3 1.356(3) . ?
C2 H2 0.9500 . ?
N3 C25 1.286(2) . ?
N3 C32 1.446(2) . ?
C3 C4 1.411(3) . ?
C3 H3 0.9500 . ?
C4 C5 1.378(3) . ?
C4 H4 0.9500 . ?
C5 C25 1.487(2) . ?
C6 C7 1.457(2) . ?
C7 C12 1.413(3) . ?
C7 C8 1.425(3) . ?
C8 C9 1.388(3) . ?
C8 H8 0.9500 . ?
C9 C10 1.386(3) . ?
C9 H9 0.9500 . ?
C10 C11 1.385(3) . ?
C10 H10 0.9500 . ?
C11 C12 1.394(3) . ?
C11 H11 0.9500 . ?
C12 H12 0.9500 . ?
C13 C18 1.435(3) . ?
C13 C14 1.447(3) . ?
C14 C15 1.394(3) . ?
C14 C19 1.523(3) . ?
C15 C16 1.386(3) . ?
C15 H15 0.9500 . ?
C16 C17 1.385(3) . ?
C16 H16 0.9500 . ?
C17 C18 1.394(3) . ?
C17 H17 0.9500 . ?
C18 C22 1.530(3) . ?
C19 C21 1.524(3) . ?
C19 C20 1.548(3) . ?
C19 H19 1.0000 . ?
C20 H20A 0.9800 . ?
C20 H20B 0.9800 . ?
C20 H20C 0.9800 . ?
C21 H21A 0.9800 . ?
C21 H21B 0.9800 . ?
C21 H21C 0.9800 . ?
C22 C24 1.533(3) . ?
C22 C23 1.534(3) . ?
C22 H22 1.0000 . ?
C23 H23A 0.9800 . ?
C23 H23B 0.9800 . ?
C23 H23C 0.9800 . ?
C24 H24A 0.9800 . ?
C24 H24B 0.9800 . ?
C24 H24C 0.9800 . ?
C25 C26 1.502(3) . ?
C26 C27 1.386(3) . ?
C26 C31 1.392(3) . ?
C27 C28 1.390(3) . ?
C27 H27 0.9500 . ?
C28 C29 1.386(3) . ?
C28 H28 0.9500 . ?
C29 C30 1.380(3) . ?
C29 H29 0.9500 . ?
C30 C31 1.387(3) . ?
C30 H30 0.9500 . ?
C31 H31 0.9500 . ?
C32 C37 1.404(3) . ?
C32 C33 1.407(3) . ?
C33 C34 1.397(3) . ?
C33 C38 1.518(3) . ?
C34 C35 1.384(3) . ?
C34 H34 0.9500 . ?
C35 C36 1.382(3) . ?
C35 H35 0.9500 . ?
C36 C37 1.386(3) . ?
C36 H36 0.9500 . ?
C37 C41 1.523(3) . ?
C38 C40 1.530(3) . ?
C38 C39 1.532(3) . ?
C38 H38 1.0000 . ?
C39 H39A 0.9800 . ?
C39 H39B 0.9800 . ?
C39 H39C 0.9800 . ?
C40 H40A 0.9800 . ?
C40 H40B 0.9800 . ?
C40 H40C 0.9800 . ?
C41 C42 1.530(3) . ?
C41 C43 1.535(3) . ?
C41 H41 1.0000 . ?
C42 H42A 0.9800 . ?
C42 H42B 0.9800 . ?
C42 H42C 0.9800 . ?
C43 H43A 0.9800 . ?
C43 H43B 0.9800 . ?
C43 H43C 0.9800 . ?
C44 C45 1.388(4) . ?
C44 C49 1.389(4) . ?
C44 C50 1.507(4) . ?
C45 C46 1.400(5) . ?
C45 H45 0.9500 . ?
C46 C47 1.371(5) . ?
C46 H46 0.9500 . ?
C47 C48 1.377(5) . ?
C47 H47 0.9500 . ?
C48 C49 1.379(4) . ?
C48 H48 0.9500 . ?
C49 H49 0.9500 . ?
C50 H50A 0.9800 . ?
C50 H50B 0.9800 . ?
C50 H50C 0.9800 . ?
